data_7010186
loop_
_publ_author_name
'Foster, Caroline L.'
'Liu, Xiaoming'
'Kilner, Colin A.'
'Thornton-Pett, Mark'
'Halcrow, Malcolm A.'

_publ_section_title
;
 Complexes of 2-hydroxy-5-methyl-1,4-benzoquinone as models for the
 'TPQ-on' form of copper amine oxidases
;
_journal_issue 24
_journal_name_full 'Journal of the Chemical Society, Dalton Transactions'
_journal_page_first 4563
_journal_paper_doi 10.1039/b006700h
_journal_year 2000
_chemical_formula_moiety '[C52 H39 B Cl Cu N6 O3].0.8[C H2 Cl2]'
_chemical_formula_sum 'C52.8 H40.6 B Cl1.6 Cu N6 O3'
_chemical_formula_weight 938.22
_chemical_name_systematic
; 
[Hydrido-tris-(3,5-diphenylpyrazolyl)borato][2-hydroxy-5-methyl-
benzoquinonato]copper(II) dichloromethane solvate
;
_space_group_IT_number 14
_symmetry_cell_setting monoclinic
_symmetry_space_group_name_Hall '-P 2ybc'
_symmetry_space_group_name_H-M 'P 1 21/c 1'
_atom_sites_solution_hydrogens geom
_atom_sites_solution_primary direct
_atom_sites_solution_secondary difmap
_audit_creation_method SHELXL-97
_cell_angle_alpha 90.00
_cell_angle_beta 114.2020(14)
_cell_angle_gamma 90.00
_cell_formula_units_Z 4
_cell_length_a 16.4602(4)
_cell_length_b 15.9627(4)
_cell_length_c 19.6781(4)
_cell_measurement_reflns_used 51153
_cell_measurement_temperature 150(2)
_cell_volume 4716.0(2)
_computing_cell_refinement 'DENZO-SMN (Otwinowski & Minor, 1996)'
_computing_data_collection 'COLLECT (Nonius, 1999)'
_computing_data_reduction 'DENZO-SMN (Otwinowski & Minor, 1996)'
_computing_molecular_graphics 'ORTEX (McArdle, 1995)'
_computing_publication_material 'local program'
_computing_structure_refinement 'SHELXL-97 (Sheldrick, 1997)'
_computing_structure_solution 'SHELXS-97 (Sheldrick, 1990)'
_diffrn_ambient_temperature 150(2)
_diffrn_detector_area_resol_mean 9.091
_diffrn_measured_fraction_theta_full 0.996
_diffrn_measured_fraction_theta_max 0.996
_diffrn_measurement_device_type 'Nonius KappaCCD area detector diffractometer'
_diffrn_measurement_method
;
   Detector set at 30mm from sample with different 2theta offsets 
   1 degree phi exposures for chi=0 degree settings
   1 degree omega exposures for chi=90 degree settings
;
_diffrn_radiation_monochromator graphite
_diffrn_radiation_source 'fine-focus sealed tube'
_diffrn_radiation_type MoK\a
_diffrn_radiation_wavelength 0.71073
_diffrn_reflns_av_R_equivalents 0.0612
_diffrn_reflns_av_sigmaI/netI 0.0534
_diffrn_reflns_limit_h_max 21
_diffrn_reflns_limit_h_min -21
_diffrn_reflns_limit_k_max 20
_diffrn_reflns_limit_k_min -20
_diffrn_reflns_limit_l_max 25
_diffrn_reflns_limit_l_min -25
_diffrn_reflns_number 51153
_diffrn_reflns_theta_full 27.47
_diffrn_reflns_theta_max 27.47
_diffrn_reflns_theta_min 1.86
_exptl_absorpt_coefficient_mu 0.604
_exptl_absorpt_correction_T_max 0.8991
_exptl_absorpt_correction_T_min 0.8540
_exptl_absorpt_correction_type multi-scan
_exptl_absorpt_process_details
;
 Using multiple and symmetry-related data measurements via the program SORTAV
 See R.H. Blessing, Acta Cryst (1995), A51, 33-38 
;
_exptl_crystal_colour Maroon
_exptl_crystal_density_diffrn 1.317
_exptl_crystal_density_method 'not measured'
_exptl_crystal_description Block
_exptl_crystal_F_000 1930
_exptl_crystal_size_max 0.27
_exptl_crystal_size_mid 0.21
_exptl_crystal_size_min 0.18
_refine_diff_density_max 1.124
_refine_diff_density_min -0.891
_refine_diff_density_rms 0.096
_refine_ls_extinction_coef 0.0139(16)
_refine_ls_extinction_expression Fc^*^=kFc[1+0.001xFc^2^\l^3^/sin(2\q)]^-1/4^
_refine_ls_extinction_method SHELXL
_refine_ls_goodness_of_fit_ref 1.053
_refine_ls_hydrogen_treatment constr
_refine_ls_matrix_type full
_refine_ls_number_parameters 606
_refine_ls_number_reflns 10761
_refine_ls_number_restraints 14
_refine_ls_restrained_S_all 1.082
_refine_ls_R_factor_all 0.0854
_refine_ls_R_factor_gt 0.0651
_refine_ls_shift/su_max 0.027
_refine_ls_shift/su_mean 0.001
_refine_ls_structure_factor_coef Fsqd
_refine_ls_weighting_details 'calc w=1/[\s^2^(Fo^2^)+(0.1167P)^2^+2.3601P] where P=(Fo^2^+2Fc^2^)/3'
_refine_ls_weighting_scheme calc
_refine_ls_wR_factor_gt 0.1821
_refine_ls_wR_factor_ref 0.1954
_reflns_number_gt 8284
_reflns_number_total 10761
_reflns_threshold_expression >2sigma(I)
_cod_data_source_file b006700h.txt
_cod_data_source_block clf53
_cod_depositor_comments
;
The following automatic conversions were performed:
'_symmetry_cell_setting' value 'Monoclinic' changed to 'monoclinic'
according to '/home/saulius/struct/CIF-dictionaries/cif_core.dic'
dictionary named 'cif_core.dic' version 2.4.1 from 2010-06-29.

Automatic conversion script
Id: cif_fix_enum 1527 2010-12-29 10:47:43Z saulius 
;
_cod_original_cell_volume 4715.96(19)
_cod_original_sg_symbol_H-M 'P 21/c'
_cod_original_formula_sum 'C52.80 H40.6 B Cl1.60 Cu N6 O3'
_cod_database_code 7010186

loop_
_symmetry_equiv_pos_as_xyz
'x, y, z'
'-x, y+1/2, -z+1/2'
'-x, -y, -z'
'x, -y-1/2, z-1/2'

loop_
_atom_site_label
_atom_site_type_symbol
_atom_site_fract_x
_atom_site_fract_y
_atom_site_fract_z
_atom_site_U_iso_or_equiv
_atom_site_adp_type
_atom_site_occupancy
_atom_site_symmetry_multiplicity
_atom_site_calc_flag
_atom_site_refinement_flags
_atom_site_disorder_assembly
_atom_site_disorder_group
Cu1 Cu 0.25495(2) 0.50894(2) 0.493195(17) 0.03564(15) Uani 1 1 d . . .
N2 N 0.23085(15) 0.61905(16) 0.41748(12) 0.0364(5) Uani 1 1 d . . .
N3 N 0.18257(15) 0.59616(15) 0.34423(12) 0.0357(5) Uani 1 1 d . . .
C4 C 0.16895(18) 0.66492(19) 0.29908(15) 0.0370(6) Uani 1 1 d . . .
C5 C 0.2102(2) 0.7319(2) 0.34350(16) 0.0440(7) Uani 1 1 d . . .
H5 H 0.2131 0.7876 0.3278 0.053 Uiso 1 1 calc R . .
C6 C 0.24743(19) 0.70150(19) 0.41668(15) 0.0395(6) Uani 1 1 d . . .
C7 C 0.1160(2) 0.66295(19) 0.21812(15) 0.0401(6) Uani 1 1 d . . .
C8 C 0.1455(2) 0.7062(2) 0.17089(17) 0.0469(7) Uani 1 1 d . . .
H8 H 0.2004 0.7357 0.1910 0.056 Uiso 1 1 calc R . .
C9 C 0.0945(3) 0.7063(2) 0.09408(18) 0.0560(9) Uani 1 1 d . . .
H9 H 0.1150 0.7358 0.0622 0.067 Uiso 1 1 calc R . .
C10 C 0.0155(3) 0.6642(3) 0.06447(18) 0.0630(10) Uani 1 1 d . . .
H10 H -0.0187 0.6644 0.0121 0.076 Uiso 1 1 calc R . .
C11 C -0.0149(3) 0.6213(3) 0.11009(19) 0.0658(10) Uani 1 1 d . . .
H11 H -0.0699 0.5920 0.0892 0.079 Uiso 1 1 calc R . .
C12 C 0.0351(2) 0.6209(2) 0.18694(17) 0.0513(8) Uani 1 1 d . . .
H12 H 0.0136 0.5916 0.2183 0.062 Uiso 1 1 calc R . .
C13 C 0.3005(2) 0.7487(2) 0.48483(16) 0.0455(7) Uani 1 1 d . . .
C14 C 0.3587(3) 0.8105(3) 0.4825(2) 0.0711(12) Uani 1 1 d . . .
H14 H 0.3643 0.8218 0.4372 0.085 Uiso 1 1 calc R . .
C15 C 0.4087(4) 0.8559(3) 0.5463(2) 0.101(2) Uani 1 1 d . . .
H15 H 0.4473 0.8991 0.5441 0.122 Uiso 1 1 calc R . .
C16 C 0.4026(4) 0.8383(3) 0.6130(2) 0.0946(18) Uani 1 1 d . . .
H16 H 0.4388 0.8676 0.6571 0.113 Uiso 1 1 calc R . .
C17 C 0.3432(3) 0.7777(3) 0.6150(2) 0.0703(12) Uani 1 1 d . . .
H17 H 0.3375 0.7668 0.6603 0.084 Uiso 1 1 calc R . .
C18 C 0.2921(3) 0.7329(2) 0.55129(17) 0.0526(8) Uani 1 1 d . . .
H18 H 0.2514 0.6915 0.5530 0.063 Uiso 1 1 calc R . .
N19 N 0.13816(15) 0.45448(16) 0.43298(12) 0.0382(5) Uani 1 1 d . . .
N20 N 0.11213(15) 0.45861(16) 0.35736(12) 0.0371(5) Uani 1 1 d . . .
C21 C 0.02951(19) 0.4240(2) 0.32266(16) 0.0420(7) Uani 1 1 d . . .
C22 C 0.0025(2) 0.3974(2) 0.37676(17) 0.0448(7) Uani 1 1 d . . .
H22 H -0.0526 0.3716 0.3691 0.054 Uiso 1 1 calc R . .
C23 C 0.07252(19) 0.41626(19) 0.44537(16) 0.0388(6) Uani 1 1 d . . .
C24 C -0.0178(2) 0.4148(2) 0.24107(17) 0.0453(7) Uani 1 1 d . . .
C25 C 0.0194(3) 0.3692(2) 0.20067(19) 0.0577(9) Uani 1 1 d . . .
H25 H 0.0769 0.3449 0.2251 0.069 Uiso 1 1 calc R . .
C26 C -0.0280(3) 0.3596(3) 0.1244(2) 0.0706(11) Uani 1 1 d . . .
H26 H -0.0023 0.3290 0.0968 0.085 Uiso 1 1 calc R . .
C27 C -0.1108(3) 0.3931(3) 0.08827(19) 0.0678(11) Uani 1 1 d . . .
H27 H -0.1424 0.3852 0.0361 0.081 Uiso 1 1 calc R . .
C28 C -0.1488(3) 0.4383(3) 0.1272(2) 0.0632(10) Uani 1 1 d . . .
H28 H -0.2062 0.4624 0.1018 0.076 Uiso 1 1 calc R . .
C29 C -0.1024(2) 0.4488(2) 0.20459(18) 0.0510(8) Uani 1 1 d . . .
H29 H -0.1288 0.4790 0.2319 0.061 Uiso 1 1 calc R . .
C30 C 0.0771(2) 0.39544(18) 0.51990(16) 0.0388(6) Uani 1 1 d . . .
C31 C 0.1574(2) 0.3769(2) 0.57926(18) 0.0489(8) Uani 1 1 d . . .
H31 H 0.2112 0.3777 0.5723 0.059 Uiso 1 1 calc R . .
C32 C 0.1594(3) 0.3570(2) 0.6491(2) 0.0578(9) Uani 1 1 d . . .
H32 H 0.2146 0.3458 0.6897 0.069 Uiso 1 1 calc R . .
C33 C 0.0818(3) 0.3536(2) 0.6592(2) 0.0560(9) Uani 1 1 d . . .
H33 H 0.0834 0.3397 0.7067 0.067 Uiso 1 1 calc R . .
C34 C 0.0014(2) 0.3703(2) 0.6003(2) 0.0525(8) Uani 1 1 d . . .
H34 H -0.0524 0.3667 0.6072 0.063 Uiso 1 1 calc R . .
C35 C -0.0012(2) 0.3925(2) 0.53071(18) 0.0445(7) Uani 1 1 d . . .
H35 H -0.0565 0.4056 0.4908 0.053 Uiso 1 1 calc R . .
N36 N 0.30601(15) 0.44827(16) 0.43194(12) 0.0364(5) Uani 1 1 d . . .
N37 N 0.26392(15) 0.45971(16) 0.35646(12) 0.0365(5) Uani 1 1 d . . .
C38 C 0.31095(19) 0.42126(19) 0.32287(15) 0.0384(6) Uani 1 1 d . . .
C39 C 0.3853(2) 0.38399(19) 0.37837(16) 0.0401(6) Uani 1 1 d . . .
H39 H 0.4308 0.3528 0.3718 0.048 Uiso 1 1 calc R . .
C40 C 0.37905(18) 0.40195(18) 0.44550(16) 0.0374(6) Uani 1 1 d . . .
C41 C 0.2830(2) 0.4229(2) 0.24135(16) 0.0412(6) Uani 1 1 d . . .
C42 C 0.2629(2) 0.4975(2) 0.20208(18) 0.0474(8) Uani 1 1 d . . .
H42 H 0.2689 0.5489 0.2281 0.057 Uiso 1 1 calc R . .
C43 C 0.2340(3) 0.4982(2) 0.12493(19) 0.0564(9) Uani 1 1 d . . .
H43 H 0.2199 0.5498 0.0985 0.068 Uiso 1 1 calc R . .
C44 C 0.2258(3) 0.4240(3) 0.08703(19) 0.0637(10) Uani 1 1 d . . .
H44 H 0.2054 0.4242 0.0343 0.076 Uiso 1 1 calc R . .
C45 C 0.2473(3) 0.3493(3) 0.1256(2) 0.0713(11) Uani 1 1 d . . .
H45 H 0.2425 0.2983 0.0995 0.086 Uiso 1 1 calc R . .
C46 C 0.2758(3) 0.3485(2) 0.20243(19) 0.0580(9) Uani 1 1 d . . .
H46 H 0.2905 0.2968 0.2286 0.070 Uiso 1 1 calc R . .
C47 C 0.43681(19) 0.37624(19) 0.52218(15) 0.0380(6) Uani 1 1 d . . .
C48 C 0.3996(2) 0.3413(2) 0.56784(18) 0.0486(8) Uani 1 1 d . . .
H48 H 0.3373 0.3314 0.5484 0.058 Uiso 1 1 calc R . .
C49 C 0.4523(2) 0.3209(2) 0.64081(19) 0.0562(9) Uani 1 1 d . . .
H49 H 0.4262 0.2980 0.6718 0.067 Uiso 1 1 calc R . .
C50 C 0.5435(2) 0.3341(3) 0.66877(18) 0.0589(9) Uani 1 1 d . . .
H50 H 0.5801 0.3205 0.7191 0.071 Uiso 1 1 calc R . .
C51 C 0.5807(2) 0.3667(2) 0.62393(18) 0.0528(8) Uani 1 1 d . . .
H51 H 0.6432 0.3753 0.6434 0.063 Uiso 1 1 calc R . .
C52 C 0.5282(2) 0.3874(2) 0.55034(16) 0.0424(7) Uani 1 1 d . . .
H52 H 0.5549 0.4091 0.5194 0.051 Uiso 1 1 calc R . .
B53 B 0.1706(2) 0.5024(2) 0.32330(18) 0.0368(7) Uani 1 1 d . . .
H53 H 0.1430 0.4960 0.2679 0.044 Uiso 1 1 calc R . .
O54 O 0.21771(13) 0.54834(15) 0.56876(11) 0.0428(5) Uani 1 1 d . . .
O55 O 0.37821(13) 0.53272(15) 0.57601(11) 0.0418(5) Uani 1 1 d . . .
O56 O 0.3443(2) 0.6003(2) 0.82602(14) 0.0787(9) Uani 1 1 d . . .
C57 C 0.28177(19) 0.55721(19) 0.63383(16) 0.0399(6) Uani 1 1 d . . .
C58 C 0.37259(19) 0.54772(19) 0.63598(15) 0.0389(6) Uani 1 1 d . . .
C59 C 0.4518(2) 0.5555(2) 0.70596(16) 0.0467(7) Uani 1 1 d . . .
H59 H 0.5094 0.5488 0.7066 0.056 Uiso 1 1 calc R . .
C60 C 0.4427(2) 0.5720(2) 0.76922(17) 0.0482(7) Uani 1 1 d . . .
C61 C 0.3501(2) 0.5839(2) 0.76762(17) 0.0518(8) Uani 1 1 d . . .
C62 C 0.2739(2) 0.5755(2) 0.69850(17) 0.0474(7) Uani 1 1 d . . .
H62 H 0.2162 0.5828 0.6976 0.057 Uiso 1 1 calc R . .
C63 C 0.5191(3) 0.5787(3) 0.84318(19) 0.0631(10) Uani 1 1 d . . .
H63A H 0.4970 0.5906 0.8814 0.076 Uiso 1 1 calc R . .
H63B H 0.5586 0.6241 0.8420 0.076 Uiso 1 1 calc R . .
H63C H 0.5522 0.5257 0.8548 0.076 Uiso 1 1 calc R . .
C64 C 0.3237(7) 0.1792(6) 0.4262(6) 0.116(3) Uiso 0.60 1 d PD . .
Cl65 Cl 0.2277(5) 0.2143(5) 0.4044(4) 0.143(2) Uiso 0.40 1 d PD . .
Cl66 Cl 0.3278(4) 0.0872(4) 0.3804(4) 0.1073(15) Uiso 0.30 1 d PD . .
Cl67 Cl 0.3764(6) 0.1357(6) 0.3211(5) 0.0557(19) Uiso 0.10 1 d PD . .
Cl68 Cl 0.3688(7) 0.0711(6) 0.4442(6) 0.133(3) Uiso 0.20 1 d PD . .
C69 C 0.252(3) 0.172(3) 0.3452(19) 0.102(17) Uiso 0.10 1 d PD . .
Cl70 Cl 0.2087(5) 0.2406(5) 0.3924(5) 0.121(2) Uiso 0.30 1 d PD . .
Cl71 Cl 0.3208(6) 0.1223(6) 0.3478(5) 0.115(3) Uiso 0.20 1 d PD . .
Cl72 Cl 0.3476(15) 0.1312(15) 0.4675(9) 0.142(7) Uiso 0.10 1 d PD . .

loop_
_atom_site_aniso_label
_atom_site_aniso_U_11
_atom_site_aniso_U_22
_atom_site_aniso_U_33
_atom_site_aniso_U_23
_atom_site_aniso_U_13
_atom_site_aniso_U_12
Cu1 0.0318(2) 0.0472(2) 0.0270(2) 0.00224(13) 0.01107(15) 0.00038(14)
N2 0.0343(11) 0.0451(14) 0.0282(11) 0.0011(9) 0.0113(9) 0.0010(10)
N3 0.0326(11) 0.0452(13) 0.0274(11) 0.0038(9) 0.0105(9) 0.0011(10)
C4 0.0347(13) 0.0437(16) 0.0327(13) 0.0054(11) 0.0139(11) 0.0041(12)
C5 0.0514(17) 0.0414(16) 0.0371(15) 0.0057(12) 0.0161(13) 0.0044(13)
C6 0.0405(15) 0.0431(16) 0.0332(14) 0.0011(11) 0.0133(12) 0.0023(12)
C7 0.0430(15) 0.0425(16) 0.0325(14) 0.0056(11) 0.0131(12) 0.0086(12)
C8 0.0540(18) 0.0455(17) 0.0403(16) 0.0089(13) 0.0183(14) 0.0047(14)
C9 0.071(2) 0.059(2) 0.0403(17) 0.0139(15) 0.0252(16) 0.0144(18)
C10 0.066(2) 0.081(3) 0.0314(16) 0.0070(16) 0.0093(15) 0.008(2)
C11 0.054(2) 0.088(3) 0.0397(18) 0.0077(18) 0.0034(15) -0.0041(19)
C12 0.0409(16) 0.070(2) 0.0367(16) 0.0107(14) 0.0095(13) 0.0023(15)
C13 0.0558(18) 0.0405(16) 0.0360(15) -0.0002(12) 0.0146(13) 0.0012(14)
C14 0.096(3) 0.070(3) 0.0446(19) -0.0047(17) 0.027(2) -0.030(2)
C15 0.153(5) 0.092(4) 0.051(2) -0.018(2) 0.034(3) -0.070(4)
C16 0.147(5) 0.082(3) 0.044(2) -0.021(2) 0.028(3) -0.047(3)
C17 0.109(3) 0.065(2) 0.0379(18) -0.0096(16) 0.030(2) -0.018(2)
C18 0.070(2) 0.0489(19) 0.0386(16) -0.0030(13) 0.0217(15) -0.0006(16)
N19 0.0362(12) 0.0478(14) 0.0301(11) 0.0035(10) 0.0130(9) -0.0006(10)
N20 0.0343(12) 0.0465(14) 0.0284(11) 0.0007(9) 0.0105(9) -0.0032(10)
C21 0.0369(15) 0.0469(17) 0.0381(15) -0.0010(12) 0.0113(12) -0.0072(12)
C22 0.0379(15) 0.0525(18) 0.0436(16) -0.0014(13) 0.0164(13) -0.0098(13)
C23 0.0354(14) 0.0435(16) 0.0381(15) 0.0034(11) 0.0157(12) -0.0001(12)
C24 0.0416(16) 0.0526(18) 0.0374(15) -0.0018(13) 0.0117(13) -0.0122(13)
C25 0.059(2) 0.064(2) 0.0476(18) -0.0088(16) 0.0188(16) -0.0072(17)
C26 0.095(3) 0.070(3) 0.048(2) -0.0120(18) 0.030(2) -0.007(2)
C27 0.082(3) 0.075(3) 0.0334(17) -0.0038(16) 0.0101(18) -0.024(2)
C28 0.052(2) 0.073(2) 0.0467(19) 0.0050(17) 0.0021(16) -0.0137(18)
C29 0.0439(16) 0.061(2) 0.0428(17) -0.0024(14) 0.0121(14) -0.0110(15)
C30 0.0418(15) 0.0368(15) 0.0412(15) 0.0035(11) 0.0205(12) 0.0001(12)
C31 0.0449(17) 0.057(2) 0.0487(17) 0.0147(14) 0.0228(14) 0.0091(14)
C32 0.059(2) 0.066(2) 0.0510(19) 0.0200(16) 0.0247(17) 0.0112(17)
C33 0.073(2) 0.056(2) 0.0508(19) 0.0158(15) 0.0367(18) 0.0135(17)
C34 0.058(2) 0.053(2) 0.061(2) 0.0024(16) 0.0396(17) 0.0003(16)
C35 0.0433(16) 0.0447(17) 0.0496(17) -0.0014(13) 0.0232(14) -0.0013(13)
N36 0.0339(11) 0.0443(13) 0.0277(11) 0.0043(9) 0.0095(9) 0.0021(10)
N37 0.0351(12) 0.0447(13) 0.0275(11) 0.0046(9) 0.0106(9) 0.0020(10)
C38 0.0411(15) 0.0419(15) 0.0338(14) 0.0008(11) 0.0169(12) 0.0007(12)
C39 0.0390(15) 0.0442(16) 0.0374(14) 0.0025(12) 0.0161(12) 0.0050(12)
C40 0.0333(13) 0.0418(16) 0.0366(14) 0.0044(11) 0.0137(11) 0.0015(11)
C41 0.0387(14) 0.0521(17) 0.0315(14) 0.0005(12) 0.0131(12) 0.0017(13)
C42 0.0527(18) 0.0531(19) 0.0355(16) 0.0025(12) 0.0170(14) 0.0062(14)
C43 0.060(2) 0.069(2) 0.0363(17) 0.0088(14) 0.0164(16) 0.0129(17)
C44 0.064(2) 0.089(3) 0.0318(16) -0.0029(17) 0.0126(15) 0.001(2)
C45 0.096(3) 0.070(3) 0.046(2) -0.0180(18) 0.027(2) -0.006(2)
C46 0.077(2) 0.052(2) 0.0429(18) -0.0014(14) 0.0224(17) 0.0006(17)
C47 0.0377(14) 0.0423(16) 0.0324(13) 0.0035(11) 0.0128(11) 0.0050(12)
C48 0.0399(16) 0.061(2) 0.0453(17) 0.0141(14) 0.0177(13) 0.0021(14)
C49 0.059(2) 0.066(2) 0.0470(18) 0.0171(16) 0.0256(16) 0.0086(17)
C50 0.055(2) 0.081(3) 0.0346(16) 0.0156(16) 0.0114(15) 0.0206(18)
C51 0.0368(16) 0.073(2) 0.0423(17) 0.0018(15) 0.0096(13) 0.0097(15)
C52 0.0369(14) 0.0526(18) 0.0397(15) 0.0015(13) 0.0177(12) 0.0039(13)
B53 0.0333(15) 0.0451(18) 0.0296(15) 0.0023(12) 0.0106(12) -0.0003(13)
O54 0.0336(10) 0.0595(13) 0.0343(10) 0.0024(9) 0.0127(8) 0.0023(9)
O55 0.0370(10) 0.0559(13) 0.0333(10) -0.0003(9) 0.0152(8) 0.0009(9)
O56 0.0755(18) 0.119(3) 0.0425(14) -0.0215(15) 0.0249(13) 0.0073(17)
C57 0.0392(15) 0.0456(17) 0.0361(14) 0.0029(12) 0.0165(12) -0.0004(12)
C58 0.0394(15) 0.0420(16) 0.0355(14) 0.0016(11) 0.0155(12) 0.0011(12)
C59 0.0392(15) 0.059(2) 0.0368(15) -0.0034(13) 0.0103(12) 0.0007(14)
C60 0.0490(17) 0.0509(18) 0.0380(16) -0.0032(13) 0.0109(13) 0.0018(14)
C61 0.0568(19) 0.062(2) 0.0374(16) -0.0058(14) 0.0200(15) 0.0029(16)
C62 0.0469(17) 0.061(2) 0.0395(16) -0.0010(14) 0.0231(14) 0.0027(15)
C63 0.061(2) 0.075(3) 0.0414(18) -0.0080(16) 0.0084(16) 0.0016(19)

loop_
_atom_type_symbol
_atom_type_description
_atom_type_scat_dispersion_real
_atom_type_scat_dispersion_imag
_atom_type_scat_source
C C 0.0033 0.0016 'International Tables Vol C Tables 4.2.6.8 and 6.1.1.4'
H H 0.0000 0.0000 'International Tables Vol C Tables 4.2.6.8 and 6.1.1.4'
N N 0.0061 0.0033 'International Tables Vol C Tables 4.2.6.8 and 6.1.1.4'
O O 0.0106 0.0060 'International Tables Vol C Tables 4.2.6.8 and 6.1.1.4'
B B 0.0013 0.0007 'International Tables Vol C Tables 4.2.6.8 and 6.1.1.4'
Cu Cu 0.3201 1.2651 'International Tables Vol C Tables 4.2.6.8 and 6.1.1.4'
Cl Cl 0.1484 0.1585 'International Tables Vol C Tables 4.2.6.8 and 6.1.1.4'

loop_
_geom_angle_atom_site_label_1
_geom_angle_atom_site_label_2
_geom_angle_atom_site_label_3
_geom_angle
_geom_angle_site_symmetry_1
_geom_angle_site_symmetry_3
_geom_angle_publ_flag
O54 Cu1 N36 167.17(9) . . ?
O54 Cu1 N19 93.80(9) . . ?
N36 Cu1 N19 88.37(10) . . ?
O54 Cu1 O55 81.42(8) . . ?
N36 Cu1 O55 92.62(9) . . ?
N19 Cu1 O55 161.86(9) . . ?
O54 Cu1 N2 103.41(9) . . ?
N36 Cu1 N2 88.99(9) . . ?
N19 Cu1 N2 94.72(9) . . ?
O55 Cu1 N2 103.41(9) . . ?
C6 N2 N3 106.2(2) . . ?
C6 N2 Cu1 142.81(19) . . ?
N3 N2 Cu1 110.95(17) . . ?
C4 N3 N2 109.6(2) . . ?
C4 N3 B53 129.4(2) . . ?
N2 N3 B53 119.4(2) . . ?
C5 C4 N3 107.7(2) . . ?
C5 C4 C7 128.8(3) . . ?
N3 C4 C7 123.5(3) . . ?
C4 C5 C6 106.2(3) . . ?
N2 C6 C5 110.2(3) . . ?
N2 C6 C13 122.5(3) . . ?
C5 C6 C13 127.2(3) . . ?
C12 C7 C8 118.5(3) . . ?
C12 C7 C4 121.6(3) . . ?
C8 C7 C4 119.9(3) . . ?
C7 C8 C9 120.2(3) . . ?
C10 C9 C8 120.4(3) . . ?
C9 C10 C11 120.3(3) . . ?
C10 C11 C12 120.0(4) . . ?
C7 C12 C11 120.6(3) . . ?
C14 C13 C18 119.7(3) . . ?
C14 C13 C6 119.5(3) . . ?
C18 C13 C6 120.7(3) . . ?
C13 C14 C15 120.1(4) . . ?
C16 C15 C14 120.3(4) . . ?
C15 C16 C17 119.5(4) . . ?
C16 C17 C18 120.6(4) . . ?
C17 C18 C13 119.7(4) . . ?
C23 N19 N20 107.5(2) . . ?
C23 N19 Cu1 137.58(19) . . ?
N20 N19 Cu1 114.80(17) . . ?
C21 N20 N19 109.1(2) . . ?
C21 N20 B53 129.5(2) . . ?
N19 N20 B53 121.3(2) . . ?
N20 C21 C22 108.0(3) . . ?
N20 C21 C24 123.9(3) . . ?
C22 C21 C24 128.0(3) . . ?
C21 C22 C23 106.2(3) . . ?
N19 C23 C22 109.1(2) . . ?
N19 C23 C30 124.3(3) . . ?
C22 C23 C30 126.6(3) . . ?
C29 C24 C25 119.5(3) . . ?
C29 C24 C21 119.5(3) . . ?
C25 C24 C21 120.9(3) . . ?
C26 C25 C24 119.4(4) . . ?
C27 C26 C25 121.3(4) . . ?
C26 C27 C28 120.1(3) . . ?
C27 C28 C29 119.8(4) . . ?
C24 C29 C28 119.9(4) . . ?
C31 C30 C35 119.1(3) . . ?
C31 C30 C23 121.8(3) . . ?
C35 C30 C23 119.1(3) . . ?
C30 C31 C32 120.3(3) . . ?
C33 C32 C31 120.3(3) . . ?
C32 C33 C34 120.0(3) . . ?
C33 C34 C35 120.3(3) . . ?
C30 C35 C34 120.0(3) . . ?
C40 N36 N37 107.6(2) . . ?
C40 N36 Cu1 135.82(19) . . ?
N37 N36 Cu1 116.26(17) . . ?
C38 N37 N36 109.4(2) . . ?
C38 N37 B53 131.0(2) . . ?
N36 N37 B53 119.1(2) . . ?
N37 C38 C39 107.7(2) . . ?
N37 C38 C41 122.4(3) . . ?
C39 C38 C41 129.8(3) . . ?
C38 C39 C40 105.8(3) . . ?
N36 C40 C39 109.4(2) . . ?
N36 C40 C47 120.4(3) . . ?
C39 C40 C47 130.1(3) . . ?
C42 C41 C46 118.7(3) . . ?
C42 C41 C38 121.2(3) . . ?
C46 C41 C38 120.1(3) . . ?
C41 C42 C43 120.8(3) . . ?
C44 C43 C42 119.9(3) . . ?
C43 C44 C45 120.0(3) . . ?
C44 C45 C46 120.3(4) . . ?
C45 C46 C41 120.4(3) . . ?
C52 C47 C48 119.0(3) . . ?
C52 C47 C40 120.8(3) . . ?
C48 C47 C40 120.1(3) . . ?
C49 C48 C47 120.8(3) . . ?
C48 C49 C50 119.5(3) . . ?
C51 C50 C49 120.0(3) . . ?
C50 C51 C52 120.8(3) . . ?
C47 C52 C51 119.7(3) . . ?
N3 B53 N20 110.9(2) . . ?
N3 B53 N37 108.4(2) . . ?
N20 B53 N37 107.6(2) . . ?
C57 O54 Cu1 114.31(18) . . ?
C58 O55 Cu1 110.81(18) . . ?
O54 C57 C62 126.8(3) . . ?
O54 C57 C58 114.9(2) . . ?
C62 C57 C58 118.4(3) . . ?
O55 C58 C59 121.7(3) . . ?
O55 C58 C57 117.2(2) . . ?
C59 C58 C57 121.1(3) . . ?
C60 C59 C58 119.7(3) . . ?
C59 C60 C63 123.5(3) . . ?
C59 C60 C61 119.8(3) . . ?
C63 C60 C61 116.7(3) . . ?
O56 C61 C62 122.6(3) . . ?
O56 C61 C60 118.1(3) . . ?
C62 C61 C60 119.3(3) . . ?
C57 C62 C61 121.7(3) . . ?
Cl65 C64 Cl66 114.2(7) . . ?
Cl66 C64 Cl70 118.5(6) . . ?
Cl71 C64 Cl70 106.2(6) . . ?
Cl72 Cl66 Cl67 119.8(8) . . ?
Cl70 C69 Cl66 129.6(19) . . ?

loop_
_geom_bond_atom_site_label_1
_geom_bond_atom_site_label_2
_geom_bond_distance
_geom_bond_site_symmetry_2
_geom_bond_publ_flag
Cu1 O54 1.931(2) . ?
Cu1 N36 1.982(2) . ?
Cu1 N19 1.997(2) . ?
Cu1 O55 2.051(2) . ?
Cu1 N2 2.232(2) . ?
N2 C6 1.346(4) . ?
N2 N3 1.380(3) . ?
N3 C4 1.371(4) . ?
N3 B53 1.544(4) . ?
C4 C5 1.371(4) . ?
C4 C7 1.470(4) . ?
C5 C6 1.400(4) . ?
C6 C13 1.473(4) . ?
C7 C12 1.391(5) . ?
C7 C8 1.395(4) . ?
C8 C9 1.396(4) . ?
C9 C10 1.364(6) . ?
C10 C11 1.375(5) . ?
C11 C12 1.394(4) . ?
C13 C14 1.389(5) . ?
C13 C18 1.394(4) . ?
C14 C15 1.389(5) . ?
C15 C16 1.386(6) . ?
C16 C17 1.387(6) . ?
C17 C18 1.388(5) . ?
N19 C23 1.347(4) . ?
N19 N20 1.371(3) . ?
N20 C21 1.364(4) . ?
N20 B53 1.547(4) . ?
C21 C22 1.378(4) . ?
C21 C24 1.477(4) . ?
C22 C23 1.402(4) . ?
C23 C30 1.475(4) . ?
C24 C29 1.389(5) . ?
C24 C25 1.391(5) . ?
C25 C26 1.388(5) . ?
C26 C27 1.361(6) . ?
C27 C28 1.374(6) . ?
C28 C29 1.407(5) . ?
C30 C31 1.391(4) . ?
C30 C35 1.391(4) . ?
C31 C32 1.397(4) . ?
C32 C33 1.372(5) . ?
C33 C34 1.381(5) . ?
C34 C35 1.399(4) . ?
N36 C40 1.342(4) . ?
N36 N37 1.370(3) . ?
N37 C38 1.354(4) . ?
N37 B53 1.558(4) . ?
C38 C39 1.396(4) . ?
C38 C41 1.477(4) . ?
C39 C40 1.396(4) . ?
C40 C47 1.474(4) . ?
C41 C42 1.384(4) . ?
C41 C46 1.392(5) . ?
C42 C43 1.392(5) . ?
C43 C44 1.377(5) . ?
C44 C45 1.379(6) . ?
C45 C46 1.387(5) . ?
C47 C52 1.386(4) . ?
C47 C48 1.394(4) . ?
C48 C49 1.378(4) . ?
C49 C50 1.387(5) . ?
C50 C51 1.367(5) . ?
C51 C52 1.388(4) . ?
O54 C57 1.290(3) . ?
O55 C58 1.244(3) . ?
O56 C61 1.220(4) . ?
C57 C62 1.363(4) . ?
C57 C58 1.486(4) . ?
C58 C59 1.462(4) . ?
C59 C60 1.340(4) . ?
C60 C63 1.487(4) . ?
C60 C61 1.523(5) . ?
C61 C62 1.430(5) . ?
C64 Cl72 1.07(2) . ?
C64 C69 1.55(4) . ?
C64 Cl65 1.562(10) . ?
C64 Cl66 1.739(10) . ?
C64 Cl71 1.774(12) . ?
C64 Cl68 1.855(12) . ?
C64 Cl70 1.988(11) . ?
Cl66 Cl72 1.754(15) . ?
Cl66 C69 1.78(2) . ?
Cl66 Cl67 1.836(10) . ?
C69 Cl70 1.76(2) . ?
